data_1553128
loop_
_publ_author_name
'Liu, Xianglei'
'Gu, Zhenhua'

_publ_section_title
;
 Pd-catalyzed Heck cyclization and in situ hydrocarboxylation or
 hydromethenylation via a hydrogen borrowing strategy
;
_journal_issue 7
_journal_name_full 'Organic Chemistry Frontiers'
_journal_page_first 778
_journal_paper_doi 10.1039/C5QO00091B
_journal_volume 2
_journal_year 2015
_chemical_formula_sum 'C17 H21 N O3'
_chemical_formula_weight 287.35
_space_group_crystal_system triclinic
_space_group_IT_number 2
_space_group_name_Hall '-P 1'
_space_group_name_H-M_alt 'P -1'
_atom_sites_solution_hydrogens geom
_audit_creation_method SHELXL-2013
_audit_update_record
;
2015-02-05 deposited with the CCDC.
2015-05-19 downloaded from the CCDC.
;
_cell_angle_alpha 104.818(6)
_cell_angle_beta 112.003(8)
_cell_angle_gamma 92.742(6)
_cell_formula_units_Z 2
_cell_length_a 8.6808(8)
_cell_length_b 8.9707(6)
_cell_length_c 11.2873(10)
_cell_measurement_reflns_used 2478
_cell_measurement_temperature 290(2)
_cell_measurement_theta_max 68.8710
_cell_measurement_theta_min 5.1730
_cell_volume 777.67(13)
_computing_cell_refinement 'CrysAlisPro (Agilent Technologies)'
_computing_data_collection 'CrysAlisPro (Agilent Technologies)'
_computing_data_reduction 'CrysAlisPro (Agilent Technologies)'
_computing_molecular_graphics 'Ortep-3 (L. J. Farrugia, 2001)'
_computing_publication_material SHELXL-2013
_computing_structure_refinement 'SHELXL-2013 (Sheldrick, 2013)'
_computing_structure_solution 'SHELXS-97 (Sheldrick, 1997)'
_diffrn_ambient_temperature 290(2)
_diffrn_detector_area_resol_mean 15.9149
_diffrn_measured_fraction_theta_full 0.973
_diffrn_measured_fraction_theta_max 0.956
_diffrn_measurement_device_type 'Gemini S Ultra, Agilent Technologies'
_diffrn_measurement_method '\w scans'
_diffrn_radiation_type CuK\a
_diffrn_radiation_wavelength 1.54184
_diffrn_reflns_av_R_equivalents 0.0151
_diffrn_reflns_av_unetI/netI 0.0234
_diffrn_reflns_Laue_measured_fraction_full 0.973
_diffrn_reflns_Laue_measured_fraction_max 0.956
_diffrn_reflns_limit_h_max 10
_diffrn_reflns_limit_h_min -8
_diffrn_reflns_limit_k_max 10
_diffrn_reflns_limit_k_min -10
_diffrn_reflns_limit_l_max 13
_diffrn_reflns_limit_l_min -13
_diffrn_reflns_number 4401
_diffrn_reflns_point_group_measured_fraction_full 0.973
_diffrn_reflns_point_group_measured_fraction_max 0.956
_diffrn_reflns_theta_full 67.684
_diffrn_reflns_theta_max 69.558
_diffrn_reflns_theta_min 5.167
_diffrn_source 'Enhance Ultra (Cu) X-ray Source'
_exptl_absorpt_coefficient_mu 0.676
_exptl_absorpt_correction_T_max 1.00000
_exptl_absorpt_correction_T_min 0.58796
_exptl_absorpt_correction_type multi-scan
_exptl_absorpt_process_details
;
CrysAlisPro, Agilent Technologies,
Version 1.171.37.35 (release 13-08-2014 CrysAlis171 .NET)
(compiled Aug 13 2014,18:06:01)
Empirical absorption correction using spherical harmonics,
 implemented in SCALE3 ABSPACK scaling algorithm.
;
_exptl_crystal_colour colorless
_exptl_crystal_density_diffrn 1.227
_exptl_crystal_description block
_exptl_crystal_F_000 308
_exptl_crystal_size_max 0.390
_exptl_crystal_size_mid 0.380
_exptl_crystal_size_min 0.320
_refine_diff_density_max 0.195
_refine_diff_density_min -0.196
_refine_diff_density_rms 0.033
_refine_ls_extinction_method none
_refine_ls_goodness_of_fit_ref 1.072
_refine_ls_hydrogen_treatment constr
_refine_ls_matrix_type full
_refine_ls_number_parameters 208
_refine_ls_number_reflns 2793
_refine_ls_number_restraints 0
_refine_ls_restrained_S_all 1.072
_refine_ls_R_factor_all 0.0609
_refine_ls_R_factor_gt 0.0568
_refine_ls_shift/su_max 0.000
_refine_ls_shift/su_mean 0.000
_refine_ls_structure_factor_coef Fsqd
_refine_ls_weighting_details 'w=1/[\s^2^(Fo^2^)+(0.0927P)^2^+0.1384P] where P=(Fo^2^+2Fc^2^)/3'
_refine_ls_weighting_scheme calc
_refine_ls_wR_factor_gt 0.1606
_refine_ls_wR_factor_ref 0.1664
_reflns_Friedel_coverage 0.000
_reflns_number_gt 2485
_reflns_number_total 2793
_reflns_threshold_expression 'I > 2\s(I)'
_cod_data_source_file c5qo00091b2.cif
_cod_data_source_block shelxl
_cod_original_cell_volume 777.67(12)
_cod_database_code 1553128
_shelx_space_group_comment
;
The symmetry employed for this shelxl refinement is uniquely defined
by the following loop, which should always be used as a source of
symmetry information in preference to the above space-group names.
They are only intended as comments.
;
_shelx_estimated_absorpt_t_min 0.779
_shelx_estimated_absorpt_t_max 0.813
_shelxl_version_number 2013-4

loop_
_space_group_symop_operation_xyz
'x, y, z'
'-x, -y, -z'

loop_
_atom_site_label
_atom_site_type_symbol
_atom_site_fract_x
_atom_site_fract_y
_atom_site_fract_z
_atom_site_U_iso_or_equiv
_atom_site_adp_type
_atom_site_occupancy
_atom_site_site_symmetry_order
_atom_site_calc_flag
_atom_site_refinement_flags_posn
_atom_site_refinement_flags_adp
_atom_site_refinement_flags_occupancy
_atom_site_disorder_assembly
_atom_site_disorder_group
C6 C 0.37558(19) 0.39536(17) 0.66584(15) 0.0466(4) Uani 1 1 d . . . . .
C7 C 0.3860(2) 0.22434(18) 0.64670(16) 0.0503(4) Uani 1 1 d . . . . .
C10 C 0.31018(19) 0.46476(18) 0.77432(15) 0.0499(4) Uani 1 1 d . . . . .
H10A H 0.3891 0.4575 0.8595 0.060 Uiso 1 1 calc R U . . .
H10B H 0.3060 0.5746 0.7822 0.060 Uiso 1 1 calc R U . . .
N1 N 0.1950(3) 0.24348(18) 0.45074(15) 0.0770(5) Uani 1 1 d . . . . .
C8 C 0.4850(3) 0.1482(2) 0.7320(2) 0.0695(5) Uani 1 1 d . . . . .
H8 H 0.5618 0.2037 0.8176 0.083 Uiso 1 1 calc R U . . .
C12 C 0.5425(2) 0.4936(2) 0.6952(2) 0.0630(5) Uani 1 1 d . . . . .
H12A H 0.6239 0.4953 0.7813 0.095 Uiso 1 1 calc R U . . .
H12B H 0.5250 0.5984 0.6947 0.095 Uiso 1 1 calc R U . . .
H12C H 0.5831 0.4487 0.6278 0.095 Uiso 1 1 calc R U . . .
C5 C 0.2469(2) 0.39451(19) 0.52943(16) 0.0539(4) Uani 1 1 d . . . . .
C11 C 0.0816(2) 0.43631(19) 0.85815(16) 0.0508(4) Uani 1 1 d . . . . .
C3 C 0.2753(3) 0.1400(2) 0.51934(18) 0.0616(5) Uani 1 1 d . . . . .
C2 C 0.2570(4) -0.0217(2) 0.4736(3) 0.0827(7) Uani 1 1 d . . . . .
H2 H 0.1820 -0.0775 0.3875 0.099 Uiso 1 1 calc R U . . .
C9 C 0.4671(3) -0.0135(3) 0.6868(3) 0.0869(7) Uani 1 1 d . . . . .
H9 H 0.5327 -0.0667 0.7430 0.104 Uiso 1 1 calc R U . . .
C1 C 0.3545(4) -0.0960(3) 0.5609(3) 0.0908(8) Uani 1 1 d . . . . .
H1 H 0.3435 -0.2044 0.5338 0.109 Uiso 1 1 calc R U . . .
C18 C 0.1370(2) 0.3839(2) 0.74576(16) 0.0528(4) Uani 1 1 d . . . . .
H18A H 0.0557 0.4028 0.6667 0.063 Uiso 1 1 calc R U . . .
H18B H 0.1374 0.2722 0.7261 0.063 Uiso 1 1 calc R U . . .
O2 O -0.06315(16) 0.35584(18) 0.83537(14) 0.0730(4) Uani 1 1 d . . . . .
H2A H -0.0927 0.3934 0.8962 0.110 Uiso 1 1 calc R U . . .
O1 O 0.19835(18) 0.50830(15) 0.49574(13) 0.0681(4) Uani 1 1 d . . . . .
O3 O 0.16057(17) 0.54052(15) 0.96095(13) 0.0695(4) Uani 1 1 d . . . . .
C14 C -0.0835(5) 0.1537(5) 0.2880(4) 0.0724(8) Uani 0.600(2) 1 d . . P A 2
H14A H -0.0891 0.0677 0.3245 0.087 Uiso 0.600(2) 1 calc R U P A 2
H14B H -0.1178 0.2412 0.3376 0.087 Uiso 0.600(2) 1 calc R U P A 2
C13 C 0.0986(4) 0.2000(4) 0.3090(3) 0.0664(7) Uani 0.600(2) 1 d . . P A 2
H13A H 0.1379 0.1129 0.2635 0.080 Uiso 0.600(2) 1 calc R U P A 2
H13B H 0.1082 0.2871 0.2746 0.080 Uiso 0.600(2) 1 calc R U P A 2
C17 C -0.3244(14) -0.1551(17) 0.0148(12) 0.103(2) Uani 0.600(2) 1 d . . P A 2
H17A H -0.4095 -0.1212 0.0410 0.123 Uiso 0.600(2) 1 calc R U P A 2
H17B H -0.3385 -0.2570 -0.0384 0.123 Uiso 0.600(2) 1 calc R U P A 2
C16 C -0.1750(10) -0.0527(11) 0.0556(8) 0.100(2) Uani 0.600(2) 1 d . . P A 2
H16 H -0.0811 -0.0716 0.0366 0.120 Uiso 0.600(2) 1 calc R U P A 2
C15 C -0.2059(6) 0.1058(5) 0.1435(4) 0.0869(10) Uani 0.600(2) 1 d . . P A 2
H15A H -0.1960 0.1892 0.1052 0.104 Uiso 0.600(2) 1 calc R U P A 2
H15B H -0.3196 0.0913 0.1390 0.104 Uiso 0.600(2) 1 calc R U P A 2
C15' C -0.1236(8) 0.1079(7) 0.0811(6) 0.0869(10) Uani 0.400(2) 1 d . . P A 1
H15C H -0.0955 0.0811 0.0036 0.104 Uiso 0.400(2) 1 calc R U P A 1
H15D H -0.1909 0.1910 0.0732 0.104 Uiso 0.400(2) 1 calc R U P A 1
C14' C 0.0392(7) 0.1712(7) 0.2055(5) 0.0724(8) Uani 0.400(2) 1 d . . P A 1
H14C H 0.0904 0.2689 0.2042 0.087 Uiso 0.400(2) 1 calc R U P A 1
H14D H 0.1175 0.0975 0.2058 0.087 Uiso 0.400(2) 1 calc R U P A 1
C13' C 0.0046(8) 0.1979(7) 0.3323(5) 0.0664(7) Uani 0.400(2) 1 d . . P A 1
H13C H -0.0554 0.1040 0.3326 0.080 Uiso 0.400(2) 1 calc R U P A 1
H13D H -0.0597 0.2824 0.3414 0.080 Uiso 0.400(2) 1 calc R U P A 1
C16' C -0.2384(15) -0.0434(19) 0.0762(14) 0.100(2) Uani 0.400(2) 1 d . . P A 1
H16' H -0.2812 -0.0326 0.1416 0.120 Uiso 0.400(2) 1 calc R U P A 1
C17' C -0.271(2) -0.164(3) -0.003(2) 0.103(2) Uani 0.400(2) 1 d . . P A 1
H17C H -0.2301 -0.1791 -0.0703 0.123 Uiso 0.400(2) 1 calc R U P A 1
H17D H -0.3375 -0.2464 -0.0005 0.123 Uiso 0.400(2) 1 calc R U P A 1

loop_
_atom_site_aniso_label
_atom_site_aniso_U_11
_atom_site_aniso_U_22
_atom_site_aniso_U_33
_atom_site_aniso_U_23
_atom_site_aniso_U_13
_atom_site_aniso_U_12
C6 0.0517(8) 0.0447(8) 0.0482(8) 0.0104(6) 0.0273(7) 0.0079(6)
C7 0.0588(9) 0.0482(8) 0.0572(9) 0.0158(7) 0.0367(7) 0.0141(7)
C10 0.0534(9) 0.0500(8) 0.0471(8) 0.0072(7) 0.0258(7) 0.0090(7)
N1 0.1133(14) 0.0516(8) 0.0462(8) 0.0069(7) 0.0165(8) 0.0046(8)
C8 0.0724(12) 0.0720(12) 0.0850(13) 0.0352(10) 0.0439(10) 0.0301(9)
C12 0.0594(10) 0.0615(10) 0.0717(11) 0.0114(8) 0.0362(9) 0.0026(8)
C5 0.0691(10) 0.0475(8) 0.0497(9) 0.0133(7) 0.0297(8) 0.0071(7)
C11 0.0511(8) 0.0536(9) 0.0555(9) 0.0157(7) 0.0293(7) 0.0136(7)
C3 0.0882(12) 0.0442(9) 0.0604(10) 0.0105(7) 0.0419(9) 0.0098(8)
C2 0.1188(18) 0.0470(10) 0.0865(14) 0.0025(10) 0.0580(14) 0.0037(11)
C9 0.1046(17) 0.0725(13) 0.125(2) 0.0518(15) 0.0723(17) 0.0448(13)
C1 0.131(2) 0.0478(10) 0.136(2) 0.0324(13) 0.094(2) 0.0312(12)
C18 0.0533(9) 0.0586(9) 0.0492(8) 0.0106(7) 0.0268(7) 0.0106(7)
O2 0.0603(7) 0.0878(10) 0.0692(8) 0.0017(7) 0.0396(6) -0.0013(6)
O1 0.0856(9) 0.0575(7) 0.0666(8) 0.0276(6) 0.0300(7) 0.0152(6)
O3 0.0749(8) 0.0699(8) 0.0654(8) -0.0010(6) 0.0455(7) -0.0026(6)
C14 0.0718(18) 0.0716(17) 0.0590(15) 0.0104(14) 0.0171(13) 0.0017(14)
C13 0.0733(19) 0.0747(16) 0.0456(13) 0.0073(11) 0.0257(12) 0.0042(15)
C17 0.113(8) 0.098(3) 0.085(4) 0.023(3) 0.030(4) 0.006(5)
C16 0.104(6) 0.092(2) 0.075(3) 0.009(2) 0.015(3) -0.006(4)
C15 0.087(2) 0.0731(18) 0.075(2) 0.0172(16) 0.0087(15) 0.0011(16)
C15' 0.087(2) 0.0731(18) 0.075(2) 0.0172(16) 0.0087(15) 0.0011(16)
C14' 0.0718(18) 0.0716(17) 0.0590(15) 0.0104(14) 0.0171(13) 0.0017(14)
C13' 0.0733(19) 0.0747(16) 0.0456(13) 0.0073(11) 0.0257(12) 0.0042(15)
C16' 0.104(6) 0.092(2) 0.075(3) 0.009(2) 0.015(3) -0.006(4)
C17' 0.113(8) 0.098(3) 0.085(4) 0.023(3) 0.030(4) 0.006(5)

loop_
_atom_type_symbol
_atom_type_description
_atom_type_scat_dispersion_real
_atom_type_scat_dispersion_imag
_atom_type_scat_source
C C 0.0181 0.0091 'International Tables Vol C Tables 4.2.6.8 and 6.1.1.4'
H H 0.0000 0.0000 'International Tables Vol C Tables 4.2.6.8 and 6.1.1.4'
N N 0.0311 0.0180 'International Tables Vol C Tables 4.2.6.8 and 6.1.1.4'
O O 0.0492 0.0322 'International Tables Vol C Tables 4.2.6.8 and 6.1.1.4'

loop_
_geom_angle_atom_site_label_1
_geom_angle_atom_site_label_2
_geom_angle_atom_site_label_3
_geom_angle
C7 C6 C5 102.11(12)
C7 C6 C12 113.08(13)
C5 C6 C12 109.10(14)
C7 C6 C10 112.50(12)
C5 C6 C10 109.66(13)
C12 C6 C10 110.06(13)
C3 C7 C8 119.89(17)
C3 C7 C6 109.19(15)
C8 C7 C6 130.91(17)
C18 C10 C6 113.48(12)
C18 C10 H10A 108.9
C6 C10 H10A 108.9
C18 C10 H10B 108.9
C6 C10 H10B 108.9
H10A C10 H10B 107.7
C5 N1 C3 111.52(15)
C5 N1 C13 123.3(2)
C3 N1 C13 124.0(2)
C5 N1 C13' 117.7(3)
C3 N1 C13' 123.6(2)
C7 C8 C9 118.3(2)
C7 C8 H8 120.8
C9 C8 H8 120.8
C6 C12 H12A 109.5
C6 C12 H12B 109.5
H12A C12 H12B 109.5
C6 C12 H12C 109.5
H12A C12 H12C 109.5
H12B C12 H12C 109.5
O1 C5 N1 125.59(17)
O1 C5 C6 126.41(15)
N1 C5 C6 108.01(14)
O3 C11 O2 122.68(14)
O3 C11 C18 124.46(15)
O2 C11 C18 112.85(14)
C7 C3 C2 122.0(2)
C7 C3 N1 109.14(15)
C2 C3 N1 128.8(2)
C1 C2 C3 117.3(2)
C1 C2 H2 121.4
C3 C2 H2 121.4
C1 C9 C8 121.2(2)
C1 C9 H9 119.4
C8 C9 H9 119.4
C9 C1 C2 121.3(2)
C9 C1 H1 119.3
C2 C1 H1 119.3
C11 C18 C10 113.93(13)
C11 C18 H18A 108.8
C10 C18 H18A 108.8
C11 C18 H18B 108.8
C10 C18 H18B 108.8
H18A C18 H18B 107.7
C11 O2 H2A 109.5
C15 C14 C13 113.8(3)
C15 C14 H14A 108.8
C13 C14 H14A 108.8
C15 C14 H14B 108.8
C13 C14 H14B 108.8
H14A C14 H14B 107.7
N1 C13 C14 105.9(3)
N1 C13 H13A 110.5
C14 C13 H13A 110.5
N1 C13 H13B 110.5
C14 C13 H13B 110.5
H13A C13 H13B 108.7
C16 C17 H17A 120.0
C16 C17 H17B 120.0
H17A C17 H17B 120.0
C17 C16 C15 102.9(6)
C17 C16 H16 128.6
C15 C16 H16 128.6
C14 C15 C16 112.9(4)
C14 C15 H15A 109.0
C16 C15 H15A 109.0
C14 C15 H15B 109.0
C16 C15 H15B 109.0
H15A C15 H15B 107.8
C14' C15' C16' 116.2(7)
C14' C15' H15C 108.2
C16' C15' H15C 108.2
C14' C15' H15D 108.2
C16' C15' H15D 108.2
H15C C15' H15D 107.4
C15' C14' C13' 110.5(5)
C15' C14' H14C 109.5
C13' C14' H14C 109.5
C15' C14' H14D 109.5
C13' C14' H14D 109.5
H14C C14' H14D 108.1
C14' C13' N1 102.3(4)
C14' C13' H13C 111.3
N1 C13' H13C 111.3
C14' C13' H13D 111.3
N1 C13' H13D 111.3
H13C C13' H13D 109.2
C17' C16' C15' 124.4(13)
C17' C16' H16' 117.8
C15' C16' H16' 117.8
C16' C17' H17C 120.0
C16' C17' H17D 120.0
H17C C17' H17D 120.0

loop_
_geom_bond_atom_site_label_1
_geom_bond_atom_site_label_2
_geom_bond_distance
C6 C7 1.506(2)
C6 C5 1.524(2)
C6 C12 1.535(2)
C6 C10 1.541(2)
C7 C3 1.379(3)
C7 C8 1.381(3)
C10 C18 1.517(2)
C10 H10A 0.9700
C10 H10B 0.9700
N1 C5 1.362(2)
N1 C3 1.405(3)
N1 C13 1.435(3)
N1 C13' 1.639(6)
C8 C9 1.389(3)
C8 H8 0.9300
C12 H12A 0.9600
C12 H12B 0.9600
C12 H12C 0.9600
C5 O1 1.218(2)
C11 O3 1.216(2)
C11 O2 1.320(2)
C11 C18 1.495(2)
C3 C2 1.389(3)
C2 C1 1.378(4)
C2 H2 0.9300
C9 C1 1.369(4)
C9 H9 0.9300
C1 H1 0.9300
C18 H18A 0.9700
C18 H18B 0.9700
O2 H2A 0.8200
C14 C15 1.508(5)
C14 C13 1.528(5)
C14 H14A 0.9700
C14 H14B 0.9700
C13 H13A 0.9700
C13 H13B 0.9700
C17 C16 1.399(16)
C17 H17A 0.9300
C17 H17B 0.9300
C16 C15 1.610(10)
C16 H16 0.9300
C15 H15A 0.9700
C15 H15B 0.9700
C15' C14' 1.523(7)
C15' C16' 1.622(16)
C15' H15C 0.9700
C15' H15D 0.9700
C14' C13' 1.533(7)
C14' H14C 0.9700
C14' H14D 0.9700
C13' H13C 0.9700
C13' H13D 0.9700
C16' C17' 1.16(3)
C16' H16' 0.9300
C17' H17C 0.9300
C17' H17D 0.9300

loop_
_geom_hbond_atom_site_label_D
_geom_hbond_atom_site_label_H
_geom_hbond_atom_site_label_A
_geom_hbond_distance_DH
_geom_hbond_distance_HA
_geom_hbond_distance_DA
_geom_hbond_angle_DHA
_geom_hbond_site_symmetry_A
O2 H2A O3 0.82 1.89 2.7026(17) 174.1 2_567

loop_
_geom_torsion_atom_site_label_1
_geom_torsion_atom_site_label_2
_geom_torsion_atom_site_label_3
_geom_torsion_atom_site_label_4
_geom_torsion
C5 C6 C7 C3 -1.56(16)
C12 C6 C7 C3 -118.64(16)
C10 C6 C7 C3 115.91(15)
C5 C6 C7 C8 177.42(17)
C12 C6 C7 C8 60.3(2)
C10 C6 C7 C8 -65.1(2)
C7 C6 C10 C18 -58.52(18)
C5 C6 C10 C18 54.38(18)
C12 C6 C10 C18 174.40(14)
C3 C7 C8 C9 -1.3(3)
C6 C7 C8 C9 179.82(17)
C3 N1 C5 O1 179.86(18)
C13 N1 C5 O1 12.0(4)
C13' N1 C5 O1 -28.5(3)
C3 N1 C5 C6 0.0(2)
C13 N1 C5 C6 -167.9(2)
C13' N1 C5 C6 151.6(2)
C7 C6 C5 O1 -178.94(17)
C12 C6 C5 O1 -59.0(2)
C10 C6 C5 O1 61.6(2)
C7 C6 C5 N1 0.95(17)
C12 C6 C5 N1 120.86(16)
C10 C6 C5 N1 -118.54(16)
C8 C7 C3 C2 1.3(3)
C6 C7 C3 C2 -179.63(17)
C8 C7 C3 N1 -177.48(17)
C6 C7 C3 N1 1.6(2)
C5 N1 C3 C7 -1.0(2)
C13 N1 C3 C7 166.8(2)
C13' N1 C3 C7 -150.6(3)
C5 N1 C3 C2 -179.6(2)
C13 N1 C3 C2 -11.9(4)
C13' N1 C3 C2 30.7(4)
C7 C3 C2 C1 0.0(3)
N1 C3 C2 C1 178.5(2)
C7 C8 C9 C1 0.1(3)
C8 C9 C1 C2 1.2(4)
C3 C2 C1 C9 -1.2(3)
O3 C11 C18 C10 4.3(3)
O2 C11 C18 C10 -174.95(15)
C6 C10 C18 C11 172.59(13)
C5 N1 C13 C14 -100.9(3)
C3 N1 C13 C14 92.7(3)
C13' N1 C13 C14 -9.0(4)
C15 C14 C13 N1 179.2(3)
C13 C14 C15 C16 66.0(5)
C17 C16 C15 C14 116.9(8)
C16' C15' C14' C13' -51.5(8)
C15' C14' C13' N1 173.2(4)
C5 N1 C13' C14' 108.6(4)
C3 N1 C13' C14' -103.5(4)
C13 N1 C13' C14' -0.7(4)
C14' C15' C16' C17' -117.8(18)
